data_1534631
loop_
_publ_author_name
'Arakcheeva, A.V.'
'Lubman, G.U.'
'Leonyuk, L.I.'
'Shamrai, V.F.'

_publ_section_title
;
 Al and Tb ordering in the multiplied by nine cell of the Y0.8 (Tb3+)0.129
 Ba2 (Cu2.725 (Tb4+)0.053) Al0.11 O6.4
;
_journal_name_full Kristallografiya
_journal_page_first 833
_journal_page_last 841
_journal_volume 40
_journal_year 1995
_chemical_formula_sum 'Al0.11 Ba2 Cu2.725 O6.4 Tb0.182 Y0.8'
_chemical_name_systematic 'Y0.8 Tb0.129 Ba2 (Cu2.725 Tb0.053) Al0.11 O6.4'
_space_group_IT_number 123
_symmetry_space_group_name_Hall '-P 4 2'
_symmetry_space_group_name_H-M 'P 4/m m m'
_cell_angle_alpha 90
_cell_angle_beta 90
_cell_angle_gamma 90
_cell_formula_units_Z 9
_cell_length_a 11.606
_cell_length_b 11.606
_cell_length_c 11.702
_cell_volume 1576.250
_citation_journal_id_ASTM KRISAJ
_cod_data_source_file Arakcheeva_KRISAJ_1995_1526.cif
_cod_data_source_block Al0.11Ba2Cu2.725O6.4Tb0.182Y0.8
_cod_original_cell_volume 1576.25
_cod_database_code 1534631

loop_
_symmetry_equiv_pos_as_xyz
x,y,z
-y,x,z
-x,-y,z
y,-x,z
x,-y,-z
y,x,-z
-x,y,-z
-y,-x,-z
-x,-y,-z
y,-x,-z
x,y,-z
-y,x,-z
-x,y,z
-y,-x,z
x,-y,z
y,x,z

loop_
_atom_site_label
_atom_site_type_symbol
_atom_site_fract_x
_atom_site_fract_y
_atom_site_fract_z
_atom_site_occupancy
_atom_site_U_iso_or_equiv
Tb3 Tb+3 0.5 0.167 0.5 0.02 0.0
Ba2 Ba+2 0.167 0.167 0.1874 1 0.0
O8 O-2 0.333 0.167 0.3784 1 0.0
O6 O-2 0.167 0 0.3786 1 0.0
Cu4 Cu+2 0.333 0.333 0.3576 1 0.0
Y1 Y+3 0.167 0.167 0.5 0.9 0.0
O2 O-2 0.5 0 0 0.75 0.0
Ba3 Ba+2 0.5 0.167 0.1874 1 0.0
O9 O-2 0.5 0.333 0.3785 1 0.0
Cu5 Cu+2 0.333 0 0.3576 1 0.0
O1 O-2 0 0.167 0 1 0.0
O3 O-2 0.333 0.333 0.156 1 0.0
Tb1 Tb+3 0.5 0.5 0.5 1 0.0
Cu1 Cu+2 0.333 0.333 0 1 0.0
Ba1 Ba+2 0.5 0.5 0.1876 1 0.0
O5 O-2 0.333 0 0.159 0.75 0.0
O4 O-2 0 0 0.158 1 0.0
Cu2 Cu+2 0.333 0 0 0.75 0.0
Y2 Y+3 0.5 0.167 0.5 0.9 0.0
Al1 Al+3 0 0 0 1 0.0
Tb2 Tb+3 0.167 0.167 0.5 0.02 0.0
Tb4 Tb+4 0 0 0.3577 0.24 0.0
Cu3 Cu+2 0 0 0.3577 0.76 0.0
O7 O-2 0.5 0 0.3787 1 0.0
